data_1518349
loop_
_publ_author_name
'Ivanova, B.'
'Spiteller, M.'

_publ_section_title
;
 Solid-state determination of hop bitter acids in beer by
 UV-MALDI-Orbitrap Mass spectrometry
;
_journal_issue 4
_journal_name_full 'Journal of Food Measurement and Characterization'
_journal_page_first 343
_journal_page_last 355
_journal_paper_doi 10.1007/s11694-014-9195-2
_journal_volume 8
_journal_year 2014
_chemical_formula_moiety 'C10 H11 N2, C4 H2 N3 O4'
_chemical_formula_sum 'C14 H13 N5 O4'
_chemical_formula_weight 315.29
_chemical_name_systematic ?
_space_group_IT_number 14
_symmetry_cell_setting monoclinic
_symmetry_space_group_name_Hall '-P 2yn'
_symmetry_space_group_name_H-M 'P 1 21/n 1'
_atom_sites_solution_hydrogens geom
_atom_sites_solution_primary direct
_atom_sites_solution_secondary difmap
_audit_creation_method SHELXL-97
_cell_angle_alpha 90.00
_cell_angle_beta 98.103(19)
_cell_angle_gamma 90.00
_cell_formula_units_Z 4
_cell_length_a 11.470(7)
_cell_length_b 5.221(3)
_cell_length_c 23.203(14)
_cell_measurement_temperature 199(2)
_cell_volume 1375.6(14)
_computing_cell_refinement 'Bruker SAINT'
_computing_data_collection 'Bruker GIS'
_computing_data_reduction 'Bruker SAINT'
_computing_molecular_graphics 'Bruker APEX2'
_computing_structure_refinement 'SHELXL-97 (Sheldrick, 2008)'
_computing_structure_solution 'SHELXS-97 (Sheldrick, 2008)'
_diffrn_ambient_temperature 199(2)
_diffrn_measured_fraction_theta_full 0.946
_diffrn_measured_fraction_theta_max 0.946
_diffrn_measurement_device_type 'Bruker SMART X2S'
_diffrn_measurement_method '\w scans'
_diffrn_radiation_monochromator 'doubly curved silicon crystal'
_diffrn_radiation_source 'micro-focus sealed tube'
_diffrn_radiation_type MoK\a
_diffrn_radiation_wavelength 0.71073
_diffrn_reflns_av_R_equivalents 0.2633
_diffrn_reflns_av_sigmaI/netI 0.2033
_diffrn_reflns_limit_h_max 12
_diffrn_reflns_limit_h_min -12
_diffrn_reflns_limit_k_max 4
_diffrn_reflns_limit_k_min -5
_diffrn_reflns_limit_l_max 26
_diffrn_reflns_limit_l_min -25
_diffrn_reflns_number 6021
_diffrn_reflns_theta_full 23.50
_diffrn_reflns_theta_max 23.50
_diffrn_reflns_theta_min 2.11
_exptl_absorpt_coefficient_mu 0.115
_exptl_absorpt_correction_T_max 0.9891
_exptl_absorpt_correction_T_min 0.9573
_exptl_absorpt_correction_type multi-scan
_exptl_crystal_colour violet
_exptl_crystal_density_diffrn 1.522
_exptl_crystal_density_method 'not measured'
_exptl_crystal_description plate
_exptl_crystal_F_000 656
_exptl_crystal_size_max 0.45
_exptl_crystal_size_mid 0.32
_exptl_crystal_size_min 0.09
_refine_diff_density_max 0.348
_refine_diff_density_min -0.396
_refine_diff_density_rms 0.097
_refine_ls_extinction_coef 0.021(4)
_refine_ls_extinction_expression Fc^*^=kFc[1+0.001xFc^2^\l^3^/sin(2\q)]^-1/4^
_refine_ls_extinction_method SHELXL
_refine_ls_goodness_of_fit_ref 0.931
_refine_ls_hydrogen_treatment mixed
_refine_ls_matrix_type full
_refine_ls_number_parameters 216
_refine_ls_number_reflns 1919
_refine_ls_number_restraints 0
_refine_ls_restrained_S_all 0.931
_refine_ls_R_factor_all 0.1312
_refine_ls_R_factor_gt 0.0812
_refine_ls_shift/su_max 0.017
_refine_ls_shift/su_mean 0.007
_refine_ls_structure_factor_coef Fsqd
_refine_ls_weighting_details 'calc w=1/[\s^2^(Fo^2^)+(0.0584P)^2^+0.0000P] where P=(Fo^2^+2Fc^2^)/3'
_refine_ls_weighting_scheme calc
_refine_ls_wR_factor_gt 0.1829
_refine_ls_wR_factor_ref 0.2105
_reflns_number_gt 1097
_reflns_number_total 2027
_reflns_threshold_expression >2sigma(I)
_cod_data_source_file Struct-181.cif
_cod_data_source_block bi181
_cod_depositor_comments
;
The following automatic conversions were performed:

'_symmetry_cell_setting' value 'Monoclinic' changed to 'monoclinic'
according to the built-in table from CIF Core dictionary named
'cif_core.dic' version 2.4.1 from 2010-06-29.

Automatic conversion script
Id: cif_fix_values 2827 2014-09-09 07:05:25Z andrius 
;
_cod_original_cell_volume 1375.8(14)
_cod_original_sg_symbol_H-M 'P 21/n'
_cod_database_code 1518349

loop_
_symmetry_equiv_pos_as_xyz
'x, y, z'
'-x+1/2, y+1/2, -z+1/2'
'-x, -y, -z'
'x-1/2, -y-1/2, z-1/2'

loop_
_atom_site_label
_atom_site_type_symbol
_atom_site_fract_x
_atom_site_fract_y
_atom_site_fract_z
_atom_site_U_iso_or_equiv
_atom_site_adp_type
_atom_site_occupancy
_atom_site_symmetry_multiplicity
_atom_site_calc_flag
_atom_site_refinement_flags
O4 O -0.0013(3) 0.7145(7) 0.05804(15) 0.0354(10) Uani 1 1 d .
N5 N 0.1396(3) 1.0187(8) 0.06723(18) 0.0292(12) Uani 1 1 d .
H5 H 0.1132 1.0748 0.0987 0.035 Uiso 1 1 calc R
N4\ N 0.3665(4) 1.1881(9) -0.0185(2) 0.0382(13) Uani 1 1 d .
O3 O 0.2763(3) 1.3311(7) 0.07854(16) 0.0364(11) Uani 1 1 d .
N3 N 0.1284(3) 0.7256(8) -0.00791(17) 0.0280(11) Uani 1 1 d .
H3 H 0.0950 0.5878 -0.0247 0.034 Uiso 1 1 calc R
C15 C 0.2798(4) 1.0454(10) -0.0010(2) 0.0264(13) Uani 1 1 d .
O2 O 0.2459(3) 0.7328(8) -0.07738(16) 0.0437(11) Uani 1 1 d .
N2 N 0.4793(3) 0.5910(9) -0.10264(17) 0.0341(13) Uani 1 1 d .
H2A H 0.4343 0.7154 -0.0893 0.051 Uiso 1 1 calc R
H2B H 0.5568 0.6254 -0.0908 0.051 Uiso 1 1 calc R
H2C H 0.4607 0.4366 -0.0882 0.051 Uiso 1 1 calc R
C13 C 0.5461(4) 0.2092(10) -0.2885(2) 0.0294(14) Uani 1 1 d .
O1 O 0.4111(3) 1.1179(8) -0.06324(18) 0.0487(12) Uani 1 1 d .
C12 C 0.4569(4) 0.5840(10) -0.1668(2) 0.0284(14) Uani 1 1 d .
C11 C 0.0842(4) 0.8145(10) 0.0396(2) 0.0272(14) Uani 1 1 d .
C10 C 0.2358(4) 1.1475(10) 0.0495(2) 0.0243(13) Uani 1 1 d .
C9 C 0.6556(4) 0.0567(11) -0.1995(2) 0.0335(15) Uani 1 1 d .
H9 H 0.7142 -0.0542 -0.1803 0.040 Uiso 1 1 calc R
C8 C 0.2208(4) 0.8303(11) -0.0325(2) 0.0279(13) Uani 1 1 d .
C7 C 0.5170(4) 0.4024(9) -0.1960(2) 0.0255(13) Uani 1 1 d .
C6 C 0.6004(4) 0.2247(10) -0.1677(2) 0.0304(14) Uani 1 1 d .
H6 H 0.6175 0.2236 -0.1265 0.037 Uiso 1 1 calc R
C5 C 0.3563(4) 0.7506(11) -0.2558(2) 0.0330(14) Uani 1 1 d .
H5A H 0.3035 0.8712 -0.2760 0.040 Uiso 1 1 calc R
C4 C 0.4896(4) 0.3951(9) -0.2577(2) 0.0249(13) Uani 1 1 d .
C3 C 0.6277(4) 0.0443(11) -0.2602(2) 0.0318(15) Uani 1 1 d .
H3A H 0.6652 -0.0782 -0.2817 0.038 Uiso 1 1 calc R
C2 C 0.4094(5) 0.5766(10) -0.2862(2) 0.0323(15) Uani 1 1 d .
H2 H 0.3927 0.5753 -0.3275 0.039 Uiso 1 1 calc R
N1 N 0.5167(5) 0.1898(10) -0.3498(2) 0.0387(14) Uani 1 1 d .
H1A H 0.551(5) 0.073(11) -0.369(3) 0.046 Uiso 1 1 calc .
H1B H 0.464(5) 0.295(11) -0.369(2) 0.046 Uiso 1 1 calc .
C1 C 0.3783(4) 0.7561(11) -0.1943(2) 0.0334(15) Uani 1 1 d .
H1 H 0.3396 0.8760 -0.1728 0.040 Uiso 1 1 calc R

loop_
_atom_site_aniso_label
_atom_site_aniso_U_11
_atom_site_aniso_U_22
_atom_site_aniso_U_33
_atom_site_aniso_U_23
_atom_site_aniso_U_13
_atom_site_aniso_U_12
O4 0.037(2) 0.047(3) 0.024(2) -0.0023(19) 0.0088(18) -0.0160(19)
N5 0.030(2) 0.033(3) 0.022(2) -0.004(2) -0.0047(19) -0.009(2)
N4\ 0.031(3) 0.054(3) 0.031(3) 0.001(3) 0.005(2) -0.001(2)
O3 0.035(2) 0.039(2) 0.033(2) -0.013(2) -0.0033(17) -0.0057(19)
N3 0.032(3) 0.032(3) 0.020(2) -0.008(2) 0.005(2) -0.005(2)
C15 0.020(3) 0.039(3) 0.019(3) 0.000(3) 0.000(2) -0.005(3)
O2 0.040(2) 0.061(3) 0.033(2) -0.017(2) 0.0128(19) -0.007(2)
N2 0.030(3) 0.042(3) 0.029(3) -0.014(2) -0.003(2) -0.004(2)
C13 0.032(3) 0.036(3) 0.020(3) 0.000(3) 0.000(2) -0.006(3)
O1 0.050(3) 0.060(3) 0.039(3) -0.010(2) 0.018(2) -0.009(2)
C12 0.027(3) 0.031(3) 0.025(3) -0.006(3) -0.005(2) -0.007(2)
C11 0.029(3) 0.032(3) 0.018(3) 0.007(3) -0.005(3) 0.002(3)
C10 0.020(3) 0.027(3) 0.021(3) 0.005(3) -0.011(2) -0.003(2)
C9 0.032(3) 0.038(4) 0.028(3) -0.001(3) -0.005(2) 0.004(3)
C8 0.022(3) 0.040(3) 0.022(3) 0.001(3) 0.004(2) 0.007(3)
C7 0.025(3) 0.023(3) 0.028(3) -0.004(3) 0.000(2) -0.010(2)
C6 0.026(3) 0.037(3) 0.026(3) 0.001(3) -0.005(2) 0.001(3)
C5 0.029(3) 0.035(3) 0.032(3) 0.004(3) -0.004(3) 0.006(3)
C4 0.024(3) 0.025(3) 0.024(3) -0.002(3) -0.004(2) -0.006(2)
C3 0.036(3) 0.030(3) 0.028(3) -0.003(3) 0.002(3) 0.002(3)
C2 0.033(3) 0.042(4) 0.019(3) 0.000(3) -0.005(2) -0.002(3)
N1 0.051(3) 0.043(3) 0.021(3) -0.009(3) -0.001(2) 0.016(3)
C1 0.030(3) 0.037(3) 0.031(3) -0.005(3) 0.000(3) -0.001(3)

loop_
_atom_type_symbol
_atom_type_description
_atom_type_scat_dispersion_real
_atom_type_scat_dispersion_imag
_atom_type_scat_source
C C 0.0033 0.0016 'International Tables Vol C Tables 4.2.6.8 and 6.1.1.4'
H H 0.0000 0.0000 'International Tables Vol C Tables 4.2.6.8 and 6.1.1.4'
N N 0.0061 0.0033 'International Tables Vol C Tables 4.2.6.8 and 6.1.1.4'
O O 0.0106 0.0060 'International Tables Vol C Tables 4.2.6.8 and 6.1.1.4'

loop_
_geom_angle_atom_site_label_1
_geom_angle_atom_site_label_2
_geom_angle_atom_site_label_3
_geom_angle
C11 N5 C10 125.1(5)
O1 N4\ C15 118.9(5)
C11 N3 C8 126.5(5)
N4\ C15 C10 113.4(5)
N4\ C15 C8 125.8(5)
C10 C15 C8 120.3(5)
C3 C13 C4 121.4(5)
C3 C13 N1 119.0(5)
C4 C13 N1 119.7(4)
C1 C12 C7 123.7(5)
C1 C12 N2 117.8(5)
C7 C12 N2 118.5(4)
O4 C11 N5 120.6(5)
O4 C11 N3 122.7(5)
N5 C11 N3 116.7(5)
O3 C10 N5 117.9(5)
O3 C10 C15 126.0(5)
N5 C10 C15 116.1(4)
C6 C9 C3 121.2(5)
O2 C8 N3 118.0(5)
O2 C8 C15 126.8(5)
N3 C8 C15 115.2(5)
C12 C7 C4 116.8(4)
C12 C7 C6 124.2(5)
C4 C7 C6 119.0(5)
C9 C6 C7 120.3(5)
C2 C5 C1 120.8(5)
C13 C4 C2 122.4(5)
C13 C4 C7 118.4(4)
C2 C4 C7 119.2(5)
C13 C3 C9 119.7(5)
C5 C2 C4 121.3(5)
C12 C1 C5 118.1(5)

loop_
_geom_bond_atom_site_label_1
_geom_bond_atom_site_label_2
_geom_bond_distance
O4 C11 1.239(6)
N5 C11 1.356(6)
N5 C10 1.402(6)
N4\ O1 1.274(5)
N4\ C15 1.350(7)
O3 C10 1.224(6)
N3 C11 1.358(6)
N3 C8 1.386(6)
C15 C10 1.442(7)
C15 C8 1.454(7)
O2 C8 1.228(6)
N2 C12 1.475(6)
C13 C3 1.369(7)
C13 C4 1.415(7)
C13 N1 1.420(6)
C12 C1 1.366(7)
C12 C7 1.402(7)
C9 C6 1.359(7)
C9 C3 1.401(7)
C7 C4 1.421(7)
C7 C6 1.425(7)
C5 C2 1.346(7)
C5 C1 1.414(7)
C4 C2 1.418(7)
